data_7701045
loop_
_publ_author_name
'Anwar, Muhammad U.'
'Al-Harrasi, Ahmed'
'Rawson, Jeremy M.'
'Gavey, Emma L.'
'Regier, Jeffery'
'Alexandropoulos, Dimitrios'
'Pilkington, Melanie'
'Thompson, Laurence K.'

_publ_section_title
;
 Slow magnetic relaxation in Dy<sub>2</sub> and Dy<sub>4</sub> complexes
 of a versatile, trifunctional polydentate N,O-ligand.
;
_journal_issue 38
_journal_name_full 'Dalton transactions (Cambridge, England : 2003)'
_journal_page_first 14269
_journal_page_last 14278
_journal_paper_doi 10.1039/c9dt02331c
_journal_volume 48
_journal_year 2019
_chemical_formula_moiety 'C45 H52 Dy2 N14 O23,, 2 (C H4 O), 2 (C4 H10 O)'
_chemical_formula_sum 'C55 H80 Dy2 N14 O27'
_chemical_formula_weight 1694.33
_space_group_crystal_system triclinic
_space_group_IT_number 2
_space_group_name_Hall '-P 1'
_space_group_name_H-M_alt 'P -1'
_symmetry_space_group_name_Hall '-P 1'
_symmetry_space_group_name_H-M 'P -1'
_atom_sites_solution_hydrogens mixed
_atom_sites_solution_primary intrinsic
_atom_sites_solution_secondary difmap
_audit_creation_method SHELXL-2014/7
_audit_update_record
;
2019-07-22 deposited with the CCDC.    2019-09-05 downloaded from the CCDC.
;
_cell_angle_alpha 92.068(3)
_cell_angle_beta 95.604(3)
_cell_angle_gamma 103.792(3)
_cell_formula_units_Z 2
_cell_length_a 10.3755(8)
_cell_length_b 14.3138(11)
_cell_length_c 23.9924(17)
_cell_measurement_reflns_used 9898
_cell_measurement_temperature 173(2)
_cell_measurement_theta_max 22.91
_cell_measurement_theta_min 3.10
_cell_volume 3437.4(4)
_computing_cell_refinement 'Bruker SAINT'
_computing_data_collection 'Bruker APEX2'
_computing_data_reduction 'Bruker SAINT'
_computing_molecular_graphics 'Bruker SHELXTL'
_computing_publication_material 'Bruker SHELXTL'
_computing_structure_refinement 'SHELXL-2014/7 (Sheldrick 2014)'
_computing_structure_solution 'SHELXS-97 (Sheldrick 2008)'
_diffrn_ambient_temperature 173(2)
_diffrn_measured_fraction_theta_full 0.997
_diffrn_measured_fraction_theta_max 0.997
_diffrn_measurement_device_type 'Bruker D8 Venture'
_diffrn_measurement_method 'phi and omega scans'
_diffrn_radiation_type MoK\a
_diffrn_radiation_wavelength 0.71073
_diffrn_reflns_av_R_equivalents 0.0354
_diffrn_reflns_av_unetI/netI 0.0185
_diffrn_reflns_Laue_measured_fraction_full 0.997
_diffrn_reflns_Laue_measured_fraction_max 0.997
_diffrn_reflns_limit_h_max 11
_diffrn_reflns_limit_h_min -11
_diffrn_reflns_limit_k_max 15
_diffrn_reflns_limit_k_min -15
_diffrn_reflns_limit_l_max 26
_diffrn_reflns_limit_l_min -26
_diffrn_reflns_number 73591
_diffrn_reflns_point_group_measured_fraction_full 0.997
_diffrn_reflns_point_group_measured_fraction_max 0.997
_diffrn_reflns_theta_full 22.954
_diffrn_reflns_theta_max 22.954
_diffrn_reflns_theta_min 2.866
_diffrn_source 'fine focus sealed tube'
_exptl_absorpt_coefficient_mu 2.248
_exptl_absorpt_correction_T_max 0.7448
_exptl_absorpt_correction_T_min 0.6451
_exptl_absorpt_correction_type multi-scan
_exptl_absorpt_process_details sadabs
_exptl_crystal_colour yellow
_exptl_crystal_density_diffrn 1.637
_exptl_crystal_description plate
_exptl_crystal_F_000 1712
_exptl_crystal_size_max 0.15
_exptl_crystal_size_mid 0.10
_exptl_crystal_size_min 0.02
_refine_diff_density_max 1.148
_refine_diff_density_min -0.699
_refine_diff_density_rms 0.080
_refine_ls_extinction_method none
_refine_ls_goodness_of_fit_ref 1.109
_refine_ls_hydrogen_treatment mixed
_refine_ls_matrix_type full
_refine_ls_number_parameters 910
_refine_ls_number_reflns 9481
_refine_ls_number_restraints 42
_refine_ls_restrained_S_all 1.110
_refine_ls_R_factor_all 0.0296
_refine_ls_R_factor_gt 0.0242
_refine_ls_shift/su_max 0.002
_refine_ls_shift/su_mean 0.000
_refine_ls_structure_factor_coef Fsqd
_refine_ls_weighting_details 'w=1/[\s^2^(Fo^2^)+(0.0157P)^2^+10.8509P] where P=(Fo^2^+2Fc^2^)/3'
_refine_ls_weighting_scheme calc
_refine_ls_wR_factor_gt 0.0545
_refine_ls_wR_factor_ref 0.0576
_reflns_Friedel_coverage 0.000
_reflns_number_gt 8535
_reflns_number_total 9481
_reflns_threshold_expression 'I > 2\s(I)'
_cod_data_source_file c9dt02331c2.cif
_cod_data_source_block MUADy2
_cod_depositor_comments 'Adding full bibliography for 7701043--7701045.cif.'
_cod_database_code 7701045
_shelx_shelxl_version_number 2014/7
_shelx_space_group_comment
;
The symmetry employed for this shelxl refinement is uniquely defined
by the following loop, which should always be used as a source of
symmetry information in preference to the above space-group names.
They are only intended as comments.
;
_exptl_absorpt_special_details
;
SADABS 2012/1 Bruker AXS Madison WI USA
;

loop_
_space_group_symop_operation_xyz
'x, y, z'
'-x, -y, -z'

loop_
_atom_site_label
_atom_site_type_symbol
_atom_site_fract_x
_atom_site_fract_y
_atom_site_fract_z
_atom_site_U_iso_or_equiv
_atom_site_adp_type
_atom_site_occupancy
_atom_site_site_symmetry_order
_atom_site_calc_flag
_atom_site_refinement_flags_posn
_atom_site_refinement_flags_adp
Dy1 Dy 0.39308(2) 0.52040(2) 0.26021(2) 0.01298(6) Uani 1 1 d . .
Dy2 Dy 0.62992(2) 0.75616(2) 0.25491(2) 0.01380(6) Uani 1 1 d . .
C1 C 0.7164(5) 0.3687(4) 0.4413(2) 0.0449(13) Uani 1 1 d . .
H1A H 0.6747 0.3420 0.4741 0.067 Uiso 1 1 calc R U
H1B H 0.7832 0.4289 0.4530 0.067 Uiso 1 1 calc R U
H1C H 0.7598 0.3224 0.4247 0.067 Uiso 1 1 calc R U
C2 C 0.5153(4) 0.3109(3) 0.37935(17) 0.0250(10) Uani 1 1 d . .
C3 C 0.4946(5) 0.2189(3) 0.39708(19) 0.0353(11) Uani 1 1 d . .
H3 H 0.5523 0.2050 0.4272 0.042 Uiso 1 1 calc R U
C4 C 0.3898(5) 0.1459(4) 0.3714(2) 0.0431(13) Uani 1 1 d . .
H4 H 0.3762 0.0825 0.3840 0.052 Uiso 1 1 calc R U
C5 C 0.3067(5) 0.1651(3) 0.3281(2) 0.0352(11) Uani 1 1 d . .
H5 H 0.2353 0.1149 0.3108 0.042 Uiso 1 1 calc R U
C6 C 0.3252(4) 0.2592(3) 0.30861(17) 0.0227(9) Uani 1 1 d . .
C7 C 0.4310(4) 0.3345(3) 0.33422(16) 0.0183(9) Uani 1 1 d . .
C8 C 0.2412(4) 0.2726(3) 0.25933(17) 0.0265(10) Uani 1 1 d . .
H8 H 0.1732 0.2184 0.2438 0.032 Uiso 1 1 calc R U
C9 C 0.1962(4) 0.4229(3) 0.15325(16) 0.0188(9) Uani 1 1 d . .
C10 C 0.1144(4) 0.4213(3) 0.09854(16) 0.0222(9) Uani 1 1 d . .
C11 C 0.1782(4) 0.4822(3) 0.05477(17) 0.0312(10) Uani 1 1 d . .
H11A H 0.1987 0.4408 0.0251 0.047 Uiso 1 1 calc R U
H11B H 0.2609 0.5267 0.0718 0.047 Uiso 1 1 calc R U
H11C H 0.1170 0.5191 0.0386 0.047 Uiso 1 1 calc R U
C12 C 0.9753(5) 0.6504(4) 0.0907(2) 0.0387(12) Uani 1 1 d . .
H12A H 0.9622 0.6860 0.0573 0.058 Uiso 1 1 calc R U
H12B H 0.9293 0.5823 0.0829 0.058 Uiso 1 1 calc R U
H12C H 1.0709 0.6562 0.1005 0.058 Uiso 1 1 calc R U
C13 C 0.9739(4) 0.7843(3) 0.15268(16) 0.0213(9) Uani 1 1 d . .
C14 C 1.0762(4) 0.8445(3) 0.12984(18) 0.0278(10) Uani 1 1 d . .
H14 H 1.1149 0.8210 0.0997 0.033 Uiso 1 1 calc R U
C15 C 1.1237(4) 0.9405(3) 0.15076(18) 0.0304(10) Uani 1 1 d . .
H15 H 1.1943 0.9821 0.1347 0.036 Uiso 1 1 calc R U
C16 C 1.0683(4) 0.9742(3) 0.19428(19) 0.0300(10) Uani 1 1 d . .
H16 H 1.1019 1.0391 0.2086 0.036 Uiso 1 1 calc R U
C17 C 0.9618(4) 0.9140(3) 0.21836(17) 0.0215(9) Uani 1 1 d . .
C18 C 0.9119(4) 0.8172(3) 0.19772(16) 0.0177(9) Uani 1 1 d . .
C19 C 0.9109(4) 0.9542(3) 0.26528(17) 0.0234(9) Uani 1 1 d . .
H19 H 0.9579 1.0163 0.2809 0.028 Uiso 1 1 calc R U
C20 C 0.6709(4) 0.9154(3) 0.35867(16) 0.0188(9) Uani 1 1 d . .
C21 C 0.6473(4) 0.9573(3) 0.41326(17) 0.0236(9) Uani 1 1 d . .
C22 C 0.5456(5) 0.8997(4) 0.4455(2) 0.0489(14) Uani 1 1 d . .
H22A H 0.5859 0.8944 0.4836 0.073 Uiso 1 1 calc R U
H22B H 0.5116 0.8351 0.4269 0.073 Uiso 1 1 calc R U
H22C H 0.4719 0.9312 0.4473 0.073 Uiso 1 1 calc R U
C23 C 0.9297(4) 0.7451(3) 0.34692(17) 0.0237(9) Uani 1 1 d . .
H23A H 0.9607 0.8020 0.3731 0.036 Uiso 1 1 calc R U
H23B H 0.9639 0.7595 0.3107 0.036 Uiso 1 1 calc R U
H23C H 0.9624 0.6914 0.3622 0.036 Uiso 1 1 calc R U
C24 C 0.7215(4) 0.6837(3) 0.38474(16) 0.0186(9) Uani 1 1 d . .
C25 C 0.7791(4) 0.6893(3) 0.43921(17) 0.0261(10) Uani 1 1 d . .
H25 H 0.8719 0.7172 0.4483 0.031 Uiso 1 1 calc R U
C26 C 0.6992(4) 0.6533(3) 0.48107(17) 0.0278(10) Uani 1 1 d . .
H26 H 0.7382 0.6558 0.5188 0.033 Uiso 1 1 calc R U
C27 C 0.5649(4) 0.6145(3) 0.46799(16) 0.0224(9) Uani 1 1 d . .
H27 H 0.5111 0.5924 0.4970 0.027 Uiso 1 1 calc R U
C28 C 0.5056(4) 0.6071(3) 0.41212(16) 0.0171(8) Uani 1 1 d . .
C29 C 0.5851(4) 0.6412(3) 0.36970(15) 0.0152(8) Uani 1 1 d . .
C30 C 0.3619(4) 0.5724(3) 0.40150(16) 0.0173(8) Uani 1 1 d . .
H30 H 0.3118 0.5623 0.4328 0.021 Uiso 1 1 calc R U
C31 C 0.0971(4) 0.5218(3) 0.29673(16) 0.0168(9) Uani 1 1 d . .
C32 C -0.0498(4) 0.5114(3) 0.28742(17) 0.0203(9) Uani 1 1 d . .
C33 C -0.1083(4) 0.5241(4) 0.22993(19) 0.0413(13) Uani 1 1 d . .
H33A H -0.2007 0.4855 0.2237 0.062 Uiso 1 1 calc R U
H33B H -0.0560 0.5029 0.2023 0.062 Uiso 1 1 calc R U
H33C H -0.1067 0.5923 0.2259 0.062 Uiso 1 1 calc R U
C34 C 0.5509(5) 0.3301(3) 0.20614(19) 0.0306(10) Uani 1 1 d . .
H34A H 0.4819 0.2880 0.1795 0.046 Uiso 1 1 calc R U
H34B H 0.5398 0.3092 0.2442 0.046 Uiso 1 1 calc R U
H34C H 0.6393 0.3264 0.1966 0.046 Uiso 1 1 calc R U
C35 C 0.5710(4) 0.4716(3) 0.15458(15) 0.0164(8) Uani 1 1 d . .
C36 C 0.5952(4) 0.4259(3) 0.10674(17) 0.0233(9) Uani 1 1 d . .
H36 H 0.5942 0.3593 0.1058 0.028 Uiso 1 1 calc R U
C37 C 0.6211(4) 0.4786(3) 0.05968(17) 0.0278(10) Uani 1 1 d . .
H37 H 0.6390 0.4481 0.0265 0.033 Uiso 1 1 calc R U
C38 C 0.6208(4) 0.5743(3) 0.06105(17) 0.0248(10) Uani 1 1 d . .
H38 H 0.6358 0.6088 0.0283 0.030 Uiso 1 1 calc R U
C39 C 0.5987(4) 0.6225(3) 0.11021(16) 0.0185(9) Uani 1 1 d . .
C40 C 0.5757(3) 0.5707(3) 0.15837(15) 0.0155(8) Uani 1 1 d . .
C41 C 0.5890(4) 0.7206(3) 0.10702(17) 0.0215(9) Uani 1 1 d . .
H41 H 0.5912 0.7472 0.0713 0.026 Uiso 1 1 calc R U
C42 C 0.5382(4) 0.9198(3) 0.17913(17) 0.0198(9) Uani 1 1 d . .
C43 C 0.5045(4) 1.0126(3) 0.16731(18) 0.0252(10) Uani 1 1 d . .
C44 C 0.4715(5) 1.0700(3) 0.2140(2) 0.0398(12) Uani 1 1 d . .
H44A H 0.5541 1.1073 0.2354 0.060 Uiso 1 1 calc R U
H44B H 0.4189 1.0267 0.2387 0.060 Uiso 1 1 calc R U
H44C H 0.4195 1.1141 0.1988 0.060 Uiso 1 1 calc R U
C45 C 0.8840(10) 0.2221(5) 0.3177(3) 0.099(3) Uani 1 1 d . .
H45A H 0.9168 0.1950 0.2854 0.149 Uiso 1 1 calc R U
H45B H 0.8795 0.2885 0.3113 0.149 Uiso 1 1 calc R U
H45C H 0.7947 0.1833 0.3226 0.149 Uiso 1 1 calc R U
C46 C 0.9771(7) 0.2212(4) 0.3695(3) 0.072(2) Uani 1 1 d . .
H46A H 1.0643 0.2669 0.3670 0.087 Uiso 1 1 calc R U
H46B H 0.9392 0.2408 0.4031 0.087 Uiso 1 1 calc R U
C47 C 1.0685(6) 0.1139(5) 0.4258(2) 0.0606(17) Uani 1 1 d . .
H47A H 1.0242 0.1327 0.4576 0.073 Uiso 1 1 calc R U
H47B H 1.1598 0.1562 0.4282 0.073 Uiso 1 1 calc R U
C48 C 1.0757(6) 0.0132(5) 0.4289(3) 0.0669(18) Uani 1 1 d . .
H48A H 0.9864 -0.0275 0.4320 0.100 Uiso 1 1 calc R U
H48B H 1.1360 0.0071 0.4619 0.100 Uiso 1 1 calc R U
H48C H 1.1093 -0.0075 0.3950 0.100 Uiso 1 1 calc R U
C49 C 0.7966(11) -0.0124(9) 0.0563(5) 0.171(5) Uani 1 1 d . U
H49A H 0.8339 -0.0689 0.0604 0.257 Uiso 1 1 calc R U
H49B H 0.7048 -0.0327 0.0381 0.257 Uiso 1 1 calc R U
H49C H 0.7969 0.0186 0.0934 0.257 Uiso 1 1 calc R U
C50 C 0.8761(12) 0.0547(11) 0.0226(6) 0.182(6) Uani 1 1 d . U
H50A H 0.8271 0.1027 0.0095 0.219 Uiso 1 1 calc R U
H50B H 0.8971 0.0203 -0.0106 0.219 Uiso 1 1 calc R U
C51 C 1.0925(12) 0.1715(10) 0.0295(6) 0.181(6) Uani 1 1 d . U
H51A H 1.1026 0.1412 -0.0070 0.218 Uiso 1 1 calc R U
H51B H 1.0547 0.2276 0.0219 0.218 Uiso 1 1 calc R U
C52 C 1.2200(8) 0.2039(6) 0.0605(4) 0.111(3) Uani 1 1 d . U
H52A H 1.2463 0.2745 0.0625 0.167 Uiso 1 1 calc R U
H52B H 1.2855 0.1783 0.0419 0.167 Uiso 1 1 calc R U
H52C H 1.2164 0.1814 0.0985 0.167 Uiso 1 1 calc R U
C53 C 0.2634(5) 0.8671(4) 0.3156(2) 0.0451(13) Uani 1 1 d . .
H53A H 0.2347 0.8943 0.3489 0.068 Uiso 1 1 calc R U
H53B H 0.2110 0.8804 0.2819 0.068 Uiso 1 1 calc R U
H53C H 0.3583 0.8962 0.3136 0.068 Uiso 1 1 calc R U
C54 C 0.8415(7) 0.1794(7) 0.1663(3) 0.104(3) Uani 1 1 d . .
H54A H 0.7975 0.1282 0.1889 0.156 Uiso 1 1 calc R U
H54B H 0.7953 0.1705 0.1281 0.156 Uiso 1 1 calc R U
H54C H 0.8385 0.2422 0.1831 0.156 Uiso 1 1 calc R U
C55 C 0.2868(4) 0.7126(3) 0.19540(17) 0.0255(10) Uani 1 1 d . .
H55A H 0.2961 0.7819 0.1923 0.038 Uiso 1 1 calc R U
H55B H 0.1935 0.6811 0.1992 0.038 Uiso 1 1 calc R U
H55C H 0.3139 0.6853 0.1617 0.038 Uiso 1 1 calc R U
N1 N 0.2512(3) 0.3523(2) 0.23471(13) 0.0193(7) Uani 1 1 d . .
N2 N 0.1676(3) 0.3477(2) 0.18469(13) 0.0226(8) Uani 1 1 d . .
H2 H 0.1000 0.2979 0.1747 0.027 Uiso 1 1 calc R U
N3 N -0.0040(3) 0.3672(3) 0.09432(14) 0.0284(8) Uani 1 1 d . .
N4 N 0.8061(3) 0.9113(2) 0.28732(13) 0.0196(7) Uani 1 1 d . .
N5 N 0.7788(3) 0.9585(2) 0.33497(13) 0.0220(8) Uani 1 1 d . .
H5A H 0.8303 1.0142 0.3488 0.026 Uiso 1 1 calc R U
N6 N 0.7221(3) 1.0413(3) 0.42798(14) 0.0274(8) Uani 1 1 d . .
N7 N 0.2986(3) 0.5545(2) 0.35200(13) 0.0167(7) Uani 1 1 d . .
N8 N 0.1599(3) 0.5346(2) 0.34878(13) 0.0203(7) Uani 1 1 d . .
H8A H 0.1168 0.5306 0.3788 0.024 Uiso 1 1 calc R U
N9 N -0.1144(3) 0.4897(2) 0.32963(14) 0.0231(8) Uani 1 1 d . .
N10 N 0.5773(3) 0.7749(2) 0.14929(13) 0.0191(7) Uani 1 1 d . .
N11 N 0.5542(3) 0.8637(2) 0.13644(14) 0.0225(8) Uani 1 1 d . .
H11 H 0.5503 0.8818 0.1018 0.027 Uiso 1 1 calc R U
N12 N 0.5111(4) 1.0347(3) 0.11591(17) 0.0372(10) Uani 1 1 d . .
N13 N 0.3666(4) 0.7869(3) 0.00453(16) 0.0310(9) Uani 1 1 d . .
N14 N 0.1436(4) 0.7103(3) 0.45696(14) 0.0266(8) Uani 1 1 d . .
O1 O 0.6164(3) 0.3876(2) 0.40079(12) 0.0303(7) Uani 1 1 d . .
O2 O 0.4565(3) 0.42121(18) 0.31774(10) 0.0186(6) Uani 1 1 d . .
O3 O 0.2925(3) 0.49292(19) 0.16709(10) 0.0193(6) Uani 1 1 d . .
O4 O -0.0707(3) 0.3709(3) 0.04164(12) 0.0392(8) Uani 1 1 d . .
H4A H -0.1468 0.3329 0.0391 0.059 Uiso 1 1 calc R U
O5 O 0.9223(3) 0.6894(2) 0.13638(12) 0.0297(7) Uani 1 1 d . .
O6 O 0.8154(3) 0.75736(19) 0.21863(11) 0.0203(6) Uani 1 1 d . .
O7 O 0.5932(3) 0.83951(19) 0.33762(11) 0.0198(6) Uani 1 1 d . .
O8 O 0.6947(3) 1.0757(2) 0.47927(13) 0.0358(8) Uani 1 1 d D .
H8B H 0.759(3) 1.1356(16) 0.488(2) 0.054 Uiso 1 1 d D U
O9 O 0.7868(2) 0.71914(19) 0.33923(11) 0.0199(6) Uani 1 1 d . .
O10 O 0.5391(2) 0.63864(17) 0.31597(10) 0.0147(6) Uani 1 1 d . .
O11 O 0.1607(2) 0.51978(19) 0.25571(11) 0.0205(6) Uani 1 1 d . .
O12 O -0.2497(3) 0.4813(2) 0.31509(13) 0.0331(7) Uani 1 1 d D .
H12 H -0.290(4) 0.460(3) 0.3485(12) 0.050 Uiso 1 1 d D U
O13 O 0.5386(3) 0.42739(18) 0.20343(11) 0.0190(6) Uani 1 1 d . .
O14 O 0.5513(2) 0.60808(17) 0.20649(10) 0.0151(6) Uani 1 1 d . .
O15 O 0.5500(3) 0.89529(19) 0.22836(11) 0.0217(6) Uani 1 1 d . .
O16 O 0.4819(4) 1.1221(3) 0.10683(15) 0.0543(10) Uani 1 1 d D .
H16A H 0.498(5) 1.128(4) 0.0682(7) 0.081 Uiso 1 1 d D U
O17 O 0.9941(3) 0.1250(2) 0.37350(15) 0.0472(9) Uani 1 1 d . .
O18 O 1.0009(6) 0.1033(4) 0.0583(3) 0.1122(19) Uani 1 1 d . U
O19 O 0.0808(3) 0.6240(2) 0.44625(13) 0.0337(7) Uani 1 1 d . .
O20 O 0.1087(3) 0.7593(2) 0.49404(13) 0.0381(8) Uani 1 1 d . .
O21 O 0.2407(3) 0.7458(2) 0.43218(13) 0.0418(8) Uani 1 1 d . .
O22 O 0.3159(3) 0.7591(3) 0.04708(14) 0.0535(10) Uani 1 1 d . .
O23 O 0.4784(3) 0.8462(2) 0.00792(14) 0.0428(9) Uani 1 1 d . .
O24 O 0.3099(3) 0.7562(3) -0.04335(13) 0.0449(9) Uani 1 1 d . .
O26 O 0.9759(4) 0.1757(3) 0.1643(2) 0.0725(13) Uani 1 1 d . .
H26A H 0.9837 0.1489 0.1335 0.109 Uiso 1 1 calc R U
O27 O 0.2436(3) 0.7661(2) 0.31897(13) 0.0335(7) Uani 1 1 d . .
H27A H 0.2495 0.7529 0.3528 0.050 Uiso 1 1 calc R U
O28 O 0.3711(2) 0.69703(18) 0.24438(10) 0.0176(6) Uani 1 1 d . .
H28 H 0.3380 0.7216 0.2784 0.021 Uiso 1 1 calc R U

loop_
_atom_site_aniso_label
_atom_site_aniso_U_11
_atom_site_aniso_U_22
_atom_site_aniso_U_33
_atom_site_aniso_U_23
_atom_site_aniso_U_13
_atom_site_aniso_U_12
Dy1 0.01186(10) 0.01436(10) 0.01164(10) -0.00008(7) -0.00021(7) 0.00177(7)
Dy2 0.01335(10) 0.01377(10) 0.01329(10) -0.00047(7) 0.00148(7) 0.00153(7)
C1 0.034(3) 0.077(4) 0.028(3) 0.012(3) -0.008(2) 0.026(3)
C2 0.024(2) 0.035(3) 0.021(2) 0.0061(19) 0.0063(19) 0.014(2)
C3 0.038(3) 0.044(3) 0.031(3) 0.017(2) 0.004(2) 0.021(2)
C4 0.051(3) 0.032(3) 0.050(3) 0.024(2) 0.007(3) 0.013(3)
C5 0.034(3) 0.029(3) 0.043(3) 0.011(2) 0.005(2) 0.005(2)
C6 0.023(2) 0.024(2) 0.024(2) 0.0104(18) 0.0078(18) 0.0076(19)
C7 0.019(2) 0.024(2) 0.015(2) 0.0032(17) 0.0061(17) 0.0097(18)
C8 0.028(2) 0.022(2) 0.026(2) -0.0009(19) 0.0014(19) -0.0008(19)
C9 0.020(2) 0.021(2) 0.017(2) -0.0018(18) 0.0032(17) 0.0068(19)
C10 0.021(2) 0.025(2) 0.018(2) -0.0047(18) -0.0026(17) 0.0052(19)
C11 0.033(3) 0.041(3) 0.018(2) 0.002(2) 0.0012(19) 0.007(2)
C12 0.036(3) 0.047(3) 0.034(3) -0.012(2) 0.010(2) 0.012(2)
C13 0.019(2) 0.027(2) 0.019(2) 0.0019(18) 0.0020(17) 0.0082(18)
C14 0.025(2) 0.039(3) 0.022(2) 0.005(2) 0.0087(19) 0.010(2)
C15 0.025(2) 0.035(3) 0.030(3) 0.009(2) 0.013(2) 0.001(2)
C16 0.030(2) 0.023(2) 0.033(3) 0.005(2) 0.005(2) -0.001(2)
C17 0.019(2) 0.022(2) 0.023(2) 0.0051(18) 0.0037(17) 0.0031(18)
C18 0.013(2) 0.023(2) 0.018(2) 0.0048(17) -0.0003(16) 0.0068(17)
C19 0.021(2) 0.021(2) 0.022(2) -0.0048(18) 0.0056(18) -0.0083(18)
C20 0.017(2) 0.019(2) 0.021(2) -0.0019(18) -0.0013(17) 0.0061(18)
C21 0.020(2) 0.027(2) 0.022(2) -0.0061(19) 0.0027(18) 0.0028(19)
C22 0.050(3) 0.049(3) 0.040(3) -0.016(2) 0.023(3) -0.007(3)
C23 0.012(2) 0.031(2) 0.026(2) 0.0023(19) -0.0004(17) 0.0026(18)
C24 0.016(2) 0.022(2) 0.018(2) 0.0028(17) 0.0013(17) 0.0058(17)
C25 0.016(2) 0.036(3) 0.023(2) -0.0019(19) -0.0037(18) 0.0022(19)
C26 0.025(2) 0.042(3) 0.014(2) 0.0014(19) -0.0045(18) 0.007(2)
C27 0.023(2) 0.030(2) 0.014(2) 0.0024(18) 0.0020(17) 0.0045(19)
C28 0.019(2) 0.018(2) 0.016(2) -0.0007(16) 0.0009(17) 0.0067(17)
C29 0.018(2) 0.014(2) 0.014(2) -0.0008(16) -0.0006(16) 0.0061(16)
C30 0.020(2) 0.018(2) 0.014(2) 0.0010(16) 0.0043(17) 0.0034(17)
C31 0.017(2) 0.013(2) 0.021(2) -0.0011(16) 0.0030(18) 0.0039(16)
C32 0.015(2) 0.022(2) 0.022(2) 0.0016(17) 0.0033(18) 0.0007(17)
C33 0.015(2) 0.081(4) 0.031(3) 0.020(3) 0.002(2) 0.016(2)
C34 0.045(3) 0.020(2) 0.032(3) 0.0078(19) 0.016(2) 0.014(2)
C35 0.0126(19) 0.021(2) 0.015(2) -0.0003(17) 0.0022(16) 0.0033(16)
C36 0.026(2) 0.019(2) 0.025(2) -0.0033(18) 0.0050(18) 0.0053(18)
C37 0.037(3) 0.030(3) 0.017(2) -0.0049(19) 0.0079(19) 0.007(2)
C38 0.029(2) 0.031(3) 0.015(2) 0.0025(18) 0.0049(18) 0.0073(19)
C39 0.019(2) 0.020(2) 0.016(2) -0.0001(17) 0.0026(16) 0.0022(17)
C40 0.0095(19) 0.019(2) 0.016(2) -0.0025(17) -0.0002(16) 0.0013(16)
C41 0.022(2) 0.023(2) 0.018(2) 0.0054(18) 0.0026(17) 0.0029(18)
C42 0.017(2) 0.018(2) 0.023(2) 0.0033(18) 0.0020(17) 0.0013(17)
C43 0.024(2) 0.021(2) 0.030(3) 0.0070(19) 0.0078(19) 0.0033(18)
C44 0.060(3) 0.023(2) 0.042(3) 0.009(2) 0.015(3) 0.016(2)
C45 0.153(8) 0.062(5) 0.093(6) 0.018(4) 0.006(6) 0.046(5)
C46 0.090(5) 0.039(4) 0.091(5) -0.005(3) 0.038(4) 0.012(3)
C47 0.036(3) 0.084(5) 0.057(4) -0.029(3) 0.001(3) 0.011(3)
C48 0.051(4) 0.081(5) 0.071(4) -0.009(4) -0.003(3) 0.028(3)
C49 0.109(8) 0.163(10) 0.208(12) -0.067(8) 0.044(8) -0.032(7)
C50 0.110(7) 0.217(12) 0.173(10) -0.016(9) -0.020(7) -0.034(7)
C51 0.137(7) 0.190(12) 0.180(10) 0.046(9) 0.009(7) -0.034(7)
C52 0.088(5) 0.097(6) 0.150(8) -0.037(6) 0.029(5) 0.023(5)
C53 0.043(3) 0.040(3) 0.061(4) 0.014(3) 0.021(3) 0.019(2)
C54 0.045(4) 0.151(8) 0.095(6) 0.035(6) -0.015(4) -0.012(5)
C55 0.023(2) 0.028(2) 0.026(2) 0.0081(19) -0.0066(18) 0.0087(19)
N1 0.0172(17) 0.0228(19) 0.0163(17) 0.0017(15) -0.0005(14) 0.0023(14)
N2 0.0206(18) 0.0232(19) 0.0185(18) -0.0020(15) -0.0079(15) -0.0012(15)
N3 0.028(2) 0.035(2) 0.0190(19) -0.0013(16) -0.0096(16) 0.0055(18)
N4 0.0217(18) 0.0178(18) 0.0192(18) -0.0028(14) 0.0017(15) 0.0054(15)
N5 0.0214(18) 0.0191(18) 0.0225(18) -0.0103(15) 0.0043(15) -0.0003(15)
N6 0.027(2) 0.034(2) 0.0232(19) -0.0098(16) 0.0023(16) 0.0116(18)
N7 0.0098(16) 0.0212(18) 0.0190(18) -0.0012(14) 0.0008(14) 0.0040(14)
N8 0.0108(17) 0.033(2) 0.0171(18) 0.0038(15) 0.0047(14) 0.0039(15)
N9 0.0126(17) 0.0263(19) 0.029(2) -0.0031(16) 0.0004(15) 0.0042(15)
N10 0.0192(18) 0.0187(18) 0.0199(18) 0.0029(15) 0.0008(14) 0.0060(14)
N11 0.032(2) 0.0179(18) 0.0193(18) 0.0082(15) 0.0038(15) 0.0076(15)
N12 0.045(2) 0.027(2) 0.045(3) 0.0174(19) 0.011(2) 0.0151(19)
N13 0.029(2) 0.033(2) 0.030(2) 0.0023(18) -0.0027(18) 0.0077(18)
N14 0.025(2) 0.035(2) 0.0190(19) -0.0013(17) -0.0056(16) 0.0106(18)
O1 0.0283(17) 0.0427(19) 0.0217(16) 0.0050(14) -0.0057(13) 0.0151(15)
O2 0.0196(14) 0.0189(15) 0.0173(14) 0.0041(12) -0.0003(11) 0.0049(12)
O3 0.0163(14) 0.0238(15) 0.0149(14) -0.0019(12) -0.0008(11) 0.0005(13)
O4 0.0295(18) 0.054(2) 0.0251(17) 0.0029(15) -0.0145(14) -0.0002(16)
O5 0.0318(17) 0.0313(18) 0.0266(16) -0.0066(13) 0.0118(13) 0.0067(14)
O6 0.0169(14) 0.0212(15) 0.0215(15) -0.0018(12) 0.0044(12) 0.0016(12)
O7 0.0202(14) 0.0190(15) 0.0197(14) -0.0029(12) 0.0030(12) 0.0040(13)
O8 0.0342(18) 0.0402(19) 0.0298(17) -0.0180(15) 0.0051(14) 0.0052(15)
O9 0.0099(13) 0.0294(16) 0.0185(14) 0.0039(12) 0.0007(11) 0.0015(12)
O10 0.0161(13) 0.0160(14) 0.0101(14) 0.0011(11) -0.0019(11) 0.0016(11)
O11 0.0144(14) 0.0272(16) 0.0194(15) -0.0008(12) -0.0002(12) 0.0052(12)
O12 0.0135(15) 0.052(2) 0.0338(18) 0.0056(15) 0.0039(13) 0.0072(14)
O13 0.0246(15) 0.0163(14) 0.0184(14) 0.0025(11) 0.0076(12) 0.0074(12)
O14 0.0171(14) 0.0147(13) 0.0134(14) -0.0009(11) 0.0024(11) 0.0032(11)
O15 0.0260(15) 0.0189(15) 0.0208(16) 0.0031(12) 0.0019(12) 0.0067(12)
O16 0.088(3) 0.039(2) 0.052(2) 0.0250(18) 0.026(2) 0.036(2)
O17 0.042(2) 0.041(2) 0.052(2) -0.0171(17) 0.0122(18) -0.0012(16)
O18 0.103(4) 0.102(4) 0.120(5) 0.009(4) -0.005(3) 0.008(3)
O19 0.0327(18) 0.0328(19) 0.0344(18) -0.0052(15) 0.0013(14) 0.0080(15)
O20 0.0311(18) 0.048(2) 0.0355(18) -0.0189(16) 0.0016(15) 0.0145(16)
O21 0.041(2) 0.049(2) 0.0345(19) -0.0001(16) 0.0160(16) 0.0039(17)
O22 0.043(2) 0.082(3) 0.0274(19) 0.0064(19) 0.0044(17) -0.0025(19)
O23 0.037(2) 0.0356(19) 0.046(2) 0.0136(16) -0.0098(16) -0.0068(16)
O24 0.041(2) 0.059(2) 0.0272(19) -0.0059(17) -0.0043(16) 0.0022(17)
O26 0.071(3) 0.041(2) 0.086(3) 0.006(2) -0.032(2) -0.007(2)
O27 0.0379(18) 0.0328(18) 0.0348(18) 0.0051(14) 0.0142(16) 0.0137(15)
O28 0.0155(14) 0.0244(15) 0.0143(13) 0.0024(11) -0.0002(11) 0.0083(12)

loop_
_atom_type_symbol
_atom_type_description
_atom_type_scat_dispersion_real
_atom_type_scat_dispersion_imag
_atom_type_scat_source
C C 0.0033 0.0016 'International Tables Vol C Tables 4.2.6.8 and 6.1.1.4'
H H 0.0000 0.0000 'International Tables Vol C Tables 4.2.6.8 and 6.1.1.4'
N N 0.0061 0.0033 'International Tables Vol C Tables 4.2.6.8 and 6.1.1.4'
O O 0.0106 0.0060 'International Tables Vol C Tables 4.2.6.8 and 6.1.1.4'
Dy Dy -0.1892 4.4098 'International Tables Vol C Tables 4.2.6.8 and 6.1.1.4'

loop_
_geom_angle_atom_site_label_1
_geom_angle_atom_site_label_2
_geom_angle_atom_site_label_3
_geom_angle
O2 Dy1 O10 85.58(9)
O2 Dy1 O14 117.89(9)
O10 Dy1 O14 70.62(8)
O2 Dy1 O3 130.26(9)
O10 Dy1 O3 139.31(9)
O14 Dy1 O3 74.73(9)
O2 Dy1 O11 114.96(9)
O10 Dy1 O11 117.26(9)
O14 Dy1 O11 127.05(9)
O3 Dy1 O11 69.30(9)
O2 Dy1 N1 70.82(10)
O10 Dy1 N1 155.62(9)
O14 Dy1 N1 125.61(9)
O3 Dy1 N1 64.76(10)
O11 Dy1 N1 69.89(10)
O2 Dy1 N7 75.85(10)
O10 Dy1 N7 68.44(9)
O14 Dy1 N7 135.37(9)
O3 Dy1 N7 131.15(9)
O11 Dy1 N7 61.90(9)
N1 Dy1 N7 98.95(10)
O2 Dy1 O28 147.27(9)
O10 Dy1 O28 64.32(8)
O14 Dy1 O28 65.68(8)
O3 Dy1 O28 82.47(8)
O11 Dy1 O28 72.12(8)
N1 Dy1 O28 136.42(9)
N7 Dy1 O28 81.02(9)
O2 Dy1 O13 74.04(9)
O10 Dy1 O13 106.88(8)
O14 Dy1 O13 60.90(8)
O3 Dy1 O13 72.71(8)
O11 Dy1 O13 135.23(8)
N1 Dy1 O13 73.09(9)
N7 Dy1 O13 149.81(9)
O28 Dy1 O13 125.13(8)
O2 Dy1 Dy2 116.16(7)
O10 Dy1 Dy2 38.05(6)
O14 Dy1 Dy2 37.22(6)
O3 Dy1 Dy2 101.62(6)
O11 Dy1 Dy2 116.78(6)
N1 Dy1 Dy2 162.71(7)
N7 Dy1 Dy2 98.16(7)
O28 Dy1 Dy2 44.86(5)
O13 Dy1 Dy2 93.14(6)
O6 Dy2 O14 84.73(9)
O6 Dy2 O10 122.28(9)
O14 Dy2 O10 69.76(8)
O6 Dy2 O7 130.02(9)
O14 Dy2 O7 139.18(9)
O10 Dy2 O7 72.76(9)
O6 Dy2 O15 110.00(9)
O14 Dy2 O15 121.92(9)
O10 Dy2 O15 127.57(9)
O7 Dy2 O15 71.12(9)
O6 Dy2 N4 69.78(10)
O14 Dy2 N4 154.51(9)
O10 Dy2 N4 123.73(9)
O7 Dy2 N4 64.16(9)
O15 Dy2 N4 69.58(10)
O6 Dy2 N10 74.78(10)
O14 Dy2 N10 68.79(9)
O10 Dy2 N10 132.86(9)
O7 Dy2 N10 133.30(9)
O15 Dy2 N10 62.61(9)
N4 Dy2 N10 103.25(10)
O6 Dy2 O28 147.12(9)
O14 Dy2 O28 66.64(8)
O10 Dy2 O28 63.79(8)
O7 Dy2 O28 82.78(8)
O15 Dy2 O28 75.04(8)
N4 Dy2 O28 137.48(9)
N10 Dy2 O28 79.79(9)
O6 Dy2 O9 76.47(9)
O14 Dy2 O9 102.98(8)
O10 Dy2 O9 61.37(8)
O7 Dy2 O9 71.73(9)
O15 Dy2 O9 134.84(9)
N4 Dy2 O9 71.66(9)
N10 Dy2 O9 150.67(9)
O28 Dy2 O9 124.07(8)
O6 Dy2 Dy1 117.18(7)
O14 Dy2 Dy1 37.86(6)
O10 Dy2 Dy1 36.48(6)
O7 Dy2 Dy1 101.33(6)
O15 Dy2 Dy1 120.31(6)
N4 Dy2 Dy1 160.20(7)
N10 Dy2 Dy1 96.53(7)
O28 Dy2 Dy1 45.53(6)
O9 Dy2 Dy1 91.43(6)
O1 C1 H1A 109.5
O1 C1 H1B 109.5
H1A C1 H1B 109.5
O1 C1 H1C 109.5
H1A C1 H1C 109.5
H1B C1 H1C 109.5
O1 C2 C3 125.5(4)
O1 C2 C7 113.2(4)
C3 C2 C7 121.3(4)
C2 C3 C4 120.6(4)
C2 C3 H3 119.7
C4 C3 H3 119.7
C5 C4 C3 120.1(4)
C5 C4 H4 120.0
C3 C4 H4 120.0
C4 C5 C6 120.9(4)
C4 C5 H5 119.6
C6 C5 H5 119.6
C7 C6 C5 119.9(4)
C7 C6 C8 122.0(4)
C5 C6 C8 117.9(4)
O2 C7 C6 123.5(3)
O2 C7 C2 119.3(4)
C6 C7 C2 117.2(4)
N1 C8 C6 125.1(4)
N1 C8 H8 117.4
C6 C8 H8 117.4
O3 C9 N2 122.0(3)
O3 C9 C10 118.9(4)
N2 C9 C10 119.0(3)
N3 C10 C9 115.7(4)
N3 C10 C11 127.0(4)
C9 C10 C11 117.2(3)
C10 C11 H11A 109.5
C10 C11 H11B 109.5
H11A C11 H11B 109.5
C10 C11 H11C 109.5
H11A C11 H11C 109.5
H11B C11 H11C 109.5
O5 C12 H12A 109.5
O5 C12 H12B 109.5
H12A C12 H12B 109.5
O5 C12 H12C 109.5
H12A C12 H12C 109.5
H12B C12 H12C 109.5
O5 C13 C14 125.1(4)
O5 C13 C18 113.4(3)
C14 C13 C18 121.5(4)
C13 C14 C15 120.3(4)
C13 C14 H14 119.8
C15 C14 H14 119.8
C16 C15 C14 119.8(4)
C16 C15 H15 120.1
C14 C15 H15 120.1
C15 C16 C17 121.2(4)
C15 C16 H16 119.4
C17 C16 H16 119.4
C18 C17 C16 119.9(4)
C18 C17 C19 122.2(4)
C16 C17 C19 117.8(4)
O6 C18 C17 123.1(3)
O6 C18 C13 119.6(3)
C17 C18 C13 117.2(4)
N4 C19 C17 124.3(4)
N4 C19 H19 117.8
C17 C19 H19 117.8
O7 C20 N5 121.9(3)
O7 C20 C21 119.5(4)
N5 C20 C21 118.5(3)
N6 C21 C22 126.6(4)
N6 C21 C20 114.7(4)
C22 C21 C20 118.7(4)
C21 C22 H22A 109.5
C21 C22 H22B 109.5
H22A C22 H22B 109.5
C21 C22 H22C 109.5
H22A C22 H22C 109.5
H22B C22 H22C 109.5
O9 C23 H23A 109.5
O9 C23 H23B 109.5
H23A C23 H23B 109.5
O9 C23 H23C 109.5
H23A C23 H23C 109.5
H23B C23 H23C 109.5
C25 C24 O9 125.5(3)
C25 C24 C29 121.9(4)
O9 C24 C29 112.5(3)
C24 C25 C26 119.0(4)
C24 C25 H25 120.5
C26 C25 H25 120.5
C27 C26 C25 120.4(4)
C27 C26 H26 119.8
C25 C26 H26 119.8
C26 C27 C28 120.9(4)
C26 C27 H27 119.6
C28 C27 H27 119.6
C29 C28 C27 119.2(3)
C29 C28 C30 122.3(3)
C27 C28 C30 118.2(3)
O10 C29 C28 124.1(3)
O10 C29 C24 117.4(3)
C28 C29 C24 118.5(3)
N7 C30 C28 123.5(3)
N7 C30 H30 118.3
C28 C30 H30 118.3
O11 C31 N8 120.4(3)
O11 C31 C32 119.4(3)
N8 C31 C32 120.2(3)
N9 C32 C33 126.0(4)
N9 C32 C31 116.4(4)
C33 C32 C31 117.6(3)
C32 C33 H33A 109.5
C32 C33 H33B 109.5
H33A C33 H33B 109.5
C32 C33 H33C 109.5
H33A C33 H33C 109.5
H33B C33 H33C 109.5
O13 C34 H34A 109.5
O13 C34 H34B 109.5
H34A C34 H34B 109.5
O13 C34 H34C 109.5
H34A C34 H34C 109.5
H34B C34 H34C 109.5
C36 C35 O13 125.2(3)
C36 C35 C40 122.3(4)
O13 C35 C40 112.5(3)
C35 C36 C37 119.0(4)
C35 C36 H36 120.5
C37 C36 H36 120.5
C38 C37 C36 120.3(4)
C38 C37 H37 119.9
C36 C37 H37 119.9
C37 C38 C39 121.2(4)
C37 C38 H38 119.4
C39 C38 H38 119.4
C40 C39 C38 119.0(4)
C40 C39 C41 122.9(3)
C38 C39 C41 117.9(4)
O14 C40 C39 124.2(3)
O14 C40 C35 117.7(3)
C39 C40 C35 118.0(3)
N10 C41 C39 124.4(4)
N10 C41 H41 117.8
C39 C41 H41 117.8
O15 C42 N11 121.2(4)
O15 C42 C43 120.1(4)
N11 C42 C43 118.6(4)
N12 C43 C44 127.4(4)
N12 C43 C42 113.8(4)
C44 C43 C42 118.7(4)
C43 C44 H44A 109.5
C43 C44 H44B 109.5
H44A C44 H44B 109.5
C43 C44 H44C 109.5
H44A C44 H44C 109.5
H44B C44 H44C 109.5
C46 C45 H45A 109.5
C46 C45 H45B 109.5
H45A C45 H45B 109.5
C46 C45 H45C 109.5
H45A C45 H45C 109.5
H45B C45 H45C 109.5
O17 C46 C45 107.7(5)
O17 C46 H46A 110.2
C45 C46 H46A 110.2
O17 C46 H46B 110.2
C45 C46 H46B 110.2
H46A C46 H46B 108.5
O17 C47 C48 109.4(5)
O17 C47 H47A 109.8
C48 C47 H47A 109.8
O17 C47 H47B 109.8
C48 C47 H47B 109.8
H47A C47 H47B 108.2
C47 C48 H48A 109.5
C47 C48 H48B 109.5
H48A C48 H48B 109.5
C47 C48 H48C 109.5
H48A C48 H48C 109.5
H48B C48 H48C 109.5
C50 C49 H49A 109.5
C50 C49 H49B 109.5
H49A C49 H49B 109.5
C50 C49 H49C 109.5
H49A C49 H49C 109.5
H49B C49 H49C 109.5
C49 C50 O18 107.3(11)
C49 C50 H50A 110.3
O18 C50 H50A 110.3
C49 C50 H50B 110.3
O18 C50 H50B 110.3
H50A C50 H50B 108.5
C52 C51 O18 112.8(10)
C52 C51 H51A 109.0
O18 C51 H51A 109.0
C52 C51 H51B 109.0
O18 C51 H51B 109.0
H51A C51 H51B 107.8
C51 C52 H52A 109.5
C51 C52 H52B 109.5
H52A C52 H52B 109.5
C51 C52 H52C 109.5
H52A C52 H52C 109.5
H52B C52 H52C 109.5
O27 C53 H53A 109.5
O27 C53 H53B 109.5
H53A C53 H53B 109.5
O27 C53 H53C 109.5
H53A C53 H53C 109.5
H53B C53 H53C 109.5
O26 C54 H54A 109.5
O26 C54 H54B 109.5
H54A C54 H54B 109.5
O26 C54 H54C 109.5
H54A C54 H54C 109.5
H54B C54 H54C 109.5
O28 C55 H55A 109.5
O28 C55 H55B 109.5
H55A C55 H55B 109.5
O28 C55 H55C 109.5
H55A C55 H55C 109.5
H55B C55 H55C 109.5
C8 N1 N2 116.0(3)
C8 N1 Dy1 132.1(3)
N2 N1 Dy1 111.9(2)
C9 N2 N1 116.2(3)
C9 N2 H2 121.9
N1 N2 H2 121.9
C10 N3 O4 110.8(3)
C19 N4 N5 115.8(3)
C19 N4 Dy2 130.4(3)
N5 N4 Dy2 113.7(2)
C20 N5 N4 116.9(3)
C20 N5 H5A 121.5
N4 N5 H5A 121.5
C21 N6 O8 111.5(3)
C30 N7 N8 116.3(3)
C30 N7 Dy1 127.4(2)
N8 N7 Dy1 115.2(2)
C31 N8 N7 114.9(3)
C31 N8 H8A 122.5
N7 N8 H8A 122.5
C32 N9 O12 110.4(3)
C41 N10 N11 115.4(3)
C41 N10 Dy2 129.2(3)
N11 N10 Dy2 114.4(2)
C42 N11 N10 116.5(3)
C42 N11 H11 121.8
N10 N11 H11 121.8
C43 N12 O16 112.2(4)
O22 N13 O24 121.3(4)
O22 N13 O23 120.7(4)
O24 N13 O23 118.0(4)
O21 N14 O20 120.2(4)
O21 N14 O19 120.7(4)
O20 N14 O19 119.2(4)
C2 O1 C1 117.4(4)
C7 O2 Dy1 145.8(2)
C9 O3 Dy1 120.9(2)
N3 O4 H4A 109.5
C13 O5 C12 117.6(3)
C18 O6 Dy2 140.0(2)
C20 O7 Dy2 123.1(2)
N6 O8 H8B 105(3)
C24 O9 C23 117.2(3)
C24 O9 Dy2 114.4(2)
C23 O9 Dy2 127.6(2)
C29 O10 Dy1 130.8(2)
C29 O10 Dy2 123.0(2)
Dy1 O10 Dy2 105.47(9)
C31 O11 Dy1 125.4(2)
N9 O12 H12 104(3)
C35 O13 C34 116.0(3)
C35 O13 Dy1 111.1(2)
C34 O13 Dy1 129.7(2)
C40 O14 Dy2 133.8(2)
C40 O14 Dy1 121.2(2)
Dy2 O14 Dy1 104.93(9)
C42 O15 Dy2 123.6(2)
N12 O16 H16A 100(4)
C46 O17 C47 111.9(4)
C51 O18 C50 113.5(9)
C54 O26 H26A 109.5
C53 O27 H27A 109.5
C55 O28 Dy2 123.1(2)
C55 O28 Dy1 118.1(2)
Dy2 O28 Dy1 89.61(7)
C55 O28 H28 108.1
Dy2 O28 H28 108.1
Dy1 O28 H28 108.1

loop_
_geom_bond_atom_site_label_1
_geom_bond_atom_site_label_2
_geom_bond_distance
Dy1 O2 2.183(2)
Dy1 O10 2.273(2)
Dy1 O14 2.341(2)
Dy1 O3 2.350(2)
Dy1 O11 2.401(3)
Dy1 N1 2.522(3)
Dy1 N7 2.573(3)
Dy1 O28 2.630(3)
Dy1 O13 2.672(2)
Dy1 Dy2 3.6852(3)
Dy2 O6 2.185(3)
Dy2 O14 2.307(2)
Dy2 O10 2.357(2)
Dy2 O7 2.387(3)
Dy2 O15 2.416(3)
Dy2 N4 2.557(3)
Dy2 N10 2.577(3)
Dy2 O28 2.600(2)
Dy2 O9 2.621(3)
C1 O1 1.433(5)
C1 H1A 0.9800
C1 H1B 0.9800
C1 H1C 0.9800
C2 O1 1.369(5)
C2 C3 1.373(6)
C2 C7 1.426(6)
C3 C4 1.391(7)
C3 H3 0.9500
C4 C5 1.363(7)
C4 H4 0.9500
C5 C6 1.417(6)
C5 H5 0.9500
C6 C7 1.414(6)
C6 C8 1.445(6)
C7 O2 1.291(5)
C8 N1 1.291(5)
C8 H8 0.9500
C9 O3 1.244(5)
C9 N2 1.329(5)
C9 C10 1.488(6)
C10 N3 1.279(5)
C10 C11 1.492(6)
C11 H11A 0.9800
C11 H11B 0.9800
C11 H11C 0.9800
C12 O5 1.427(5)
C12 H12A 0.9800
C12 H12B 0.9800
C12 H12C 0.9800
C13 O5 1.363(5)
C13 C14 1.371(6)
C13 C18 1.431(6)
C14 C15 1.402(6)
C14 H14 0.9500
C15 C16 1.366(6)
C15 H15 0.9500
C16 C17 1.416(6)
C16 H16 0.9500
C17 C18 1.411(6)
C17 C19 1.446(6)
C18 O6 1.307(5)
C19 N4 1.287(5)
C19 H19 0.9500
C20 O7 1.244(5)
C20 N5 1.333(5)
C20 C21 1.487(6)
C21 N6 1.281(5)
C21 C22 1.477(6)
C22 H22A 0.9800
C22 H22B 0.9800
C22 H22C 0.9800
C23 O9 1.432(4)
C23 H23A 0.9800
C23 H23B 0.9800
C23 H23C 0.9800
C24 C25 1.374(6)
C24 O9 1.389(5)
C24 C29 1.406(5)
C25 C26 1.399(6)
C25 H25 0.9500
C26 C27 1.372(6)
C26 H26 0.9500
C27 C28 1.408(5)
C27 H27 0.9500
C28 C29 1.401(5)
C28 C30 1.448(5)
C29 O10 1.326(4)
C30 N7 1.286(5)
C30 H30 0.9500
C31 O11 1.240(5)
C31 N8 1.336(5)
C31 C32 1.490(5)
C32 N9 1.276(5)
C32 C33 1.487(6)
C33 H33A 0.9800
C33 H33B 0.9800
C33 H33C 0.9800
C34 O13 1.432(5)
C34 H34A 0.9800
C34 H34B 0.9800
C34 H34C 0.9800
C35 C36 1.374(5)
C35 O13 1.384(5)
C35 C40 1.407(5)
C36 C37 1.393(6)
C36 H36 0.9500
C37 C38 1.369(6)
C37 H37 0.9500
C38 C39 1.411(6)
C38 H38 0.9500
C39 C40 1.405(5)
C39 C41 1.436(6)
C40 O14 1.327(4)
C41 N10 1.288(5)
C41 H41 0.9500
C42 O15 1.247(5)
C42 N11 1.326(5)
C42 C43 1.483(6)
C43 N12 1.288(6)
C43 C44 1.480(6)
C44 H44A 0.9800
C44 H44B 0.9800
C44 H44C 0.9800
C45 C46 1.500(10)
C45 H45A 0.9800
C45 H45B 0.9800
C45 H45C 0.9800
C46 O17 1.435(7)
C46 H46A 0.9900
C46 H46B 0.9900
C47 O17 1.443(7)
C47 C48 1.465(9)
C47 H47A 0.9900
C47 H47B 0.9900
C48 H48A 0.9800
C48 H48B 0.9800
C48 H48C 0.9800
C49 C50 1.437(15)
C49 H49A 0.9800
C49 H49B 0.9800
C49 H49C 0.9800
C50 O18 1.486(11)
C50 H50A 0.9900
C50 H50B 0.9900
C51 C52 1.416(13)
C51 O18 1.439(12)
C51 H51A 0.9900
C51 H51B 0.9900
C52 H52A 0.9800
C52 H52B 0.9800
C52 H52C 0.9800
C53 O27 1.417(6)
C53 H53A 0.9800
C53 H53B 0.9800
C53 H53C 0.9800
C54 O26 1.414(8)
C54 H54A 0.9800
C54 H54B 0.9800
C54 H54C 0.9800
C55 O28 1.452(4)
C55 H55A 0.9800
C55 H55B 0.9800
C55 H55C 0.9800
N1 N2 1.400(4)
N2 H2 0.8800
N3 O4 1.389(4)
N4 N5 1.394(4)
N5 H5A 0.8800
N6 O8 1.389(4)
N7 N8 1.393(4)
N8 H8A 0.8800
N9 O12 1.388(4)
N10 N11 1.388(4)
N11 H11 0.8800
N12 O16 1.375(5)
N13 O22 1.229(5)
N13 O24 1.252(5)
N13 O23 1.257(5)
N14 O21 1.234(5)
N14 O20 1.246(4)
N14 O19 1.256(5)
O4 H4A 0.8400
O8 H8B 0.956(10)
O12 H12 0.962(10)
O16 H16A 0.960(10)
O26 H26A 0.8400
O27 H27A 0.8400
O28 H28 1.0000
